data_2022993
loop_
_publ_author_name
'Sudarsanan, K.'
'Young, R. A.'

_publ_section_title
;
 Structure refinement and random error analysis for strontium
 `chlorapatite', Sr5(PO4)3Cl
;
_journal_issue 6
_journal_name_full 'Acta Crystallographica Section B Structural Crystallography and Crystal Chemistry'
_journal_page_first 1381
_journal_page_last 1386
_journal_paper_doi 10.1107/S0567740874004936
_journal_volume 30
_journal_year 1974
_chemical_formula_structural 'Sr5 (P O4)3 Cl'
_chemical_formula_sum 'Cl O12 P3 Sr5'
_chemical_name_common 'Strontium chloro apatite'
_space_group_IT_number 176
_space_group_name_Hall '-P 6c'
_space_group_name_H-M_alt 'P 63/m'
_cell_angle_alpha 90.000000
_cell_angle_beta 90.000000
_cell_angle_gamma 120.000000
_cell_formula_units_Z 2
_cell_length_a 9.8590(10)
_cell_length_b 9.8590(10)
_cell_length_c 7.206(2)
_cell_volume 606.58(19)
_cod_data_source_file structure.cif
_cod_data_source_block global
_cod_original_cell_volume 606.583555
_cod_original_formula_sum 'Sr5 P3 O12 Cl'
_cod_database_code 2022993

loop_
_space_group_symop_operation_xyz
'x, y, z'
'-x, -y, -z'
'-y, x-y, z'
'y, -x+y, -z'
'-x+y, -x, z'
'x-y, x, -z'
'-x, -y, z+1/2'
'x, y, -z+1/2'
'y, -x+y, z+1/2'
'-y, x-y, -z+1/2'
'x-y, x, z+1/2'
'-x+y, -x, -z+1/2'

loop_
_atom_site_label
_atom_site_occupancy
_atom_site_fract_x
_atom_site_fract_y
_atom_site_fract_z
_atom_site_adp_type
_atom_site_U_iso_or_equiv
_atom_site_type_symbol
O1 1.0 0.3365(4) 0.4821(4) 0.250000 Uiso . O
O2 1.0 0.5861(2) 0.4821(4) 0.250000 Uiso . O
O3 1.0 0.3549(2) 0.2670(2) 0.0768(2) Uiso . O
P1 1.0 0.40520(10) 0.37200(10) 0.250000 Uiso . P
Sr1 1.0 0.333333 0.666667 0.00090(10) Uiso . Sr
Sr2 1.0 0.010400 0.259200 0.250000 Uiso . Sr
Cl1 1.0 0.000000 0.000000 0.500000 Uiso . Cl
